data_4116866
loop_
_publ_author_name
'Ken Sakai'
'Masao Takeshita'
'Yuko Tanaka'
'Takuma Ue'
'Masayuki Yanagisawa'
'Masaya Kosaka'
'Taro Tsubomura'
'Masamichi Ato'
'Takeo Nakano'

_publ_contact_author
;
    Dr Ken Sakai
    Department of Industrial Chemistry
    Seikei University
    Kichijoji-Kitamachi
    Musashino, Tokyo 180
    Japan
;
_publ_contact_author_email ksakai@.ch.seikei.ac.jp
_publ_contact_author_fax '+81 422 37 3871'
_publ_contact_author_phone '+81 422 37 3759'
_publ_section_title
;
 A New One-Dimensional Platinum System Consisting of Carboxylate-Bridged
 cis-Diammineplatinum Dimers1
;
_journal_name_full 'Journal of the American Chemical Society'
_journal_page_first 11353
_journal_page_last 11363
_journal_paper_doi 10.1021/ja980055p
_journal_volume 120
_journal_year 1998
_chemical_formula_moiety 'C2 H16 N4 O3 Pt2, Si F6'
_chemical_formula_sum 'C2 H16 F6 N4 O3 Pt2 Si'
_chemical_formula_weight 676.43
_space_group_IT_number 62
_symmetry_cell_setting orthorhombic
_symmetry_Int_Tables_number 62
_symmetry_space_group_name_Hall '-P 2ac 2n'
_symmetry_space_group_name_H-M 'P n m a'
_audit_creation_date 97-05-15
_audit_creation_method 'teXsan (modified by Ken Sakai)'
_audit_update_record
;
97-05-15    text and data added by Ken Sakai
;
_cell_angle_alpha 90
_cell_angle_beta 90
_cell_angle_gamma 90
_cell_formula_units_Z 4
_cell_length_a 12.819(2)
_cell_length_b 10.487(2)
_cell_length_c 9.253(2)
_cell_measurement_reflns_used 25
_cell_measurement_temperature 296.0
_cell_measurement_theta_max 34.66
_cell_measurement_theta_min 31.30
_cell_volume 1243.9(4)
_computing_cell_refinement 'MSC/AFC Diffractometer Control'
_computing_data_collection 'MSC/AFC Diffractometer Control'
_computing_data_reduction 'teXsan: PROCESS (MSC)'
_computing_publication_material 'teXsan: FINISH (MSC)'
_computing_structure_refinement 'teXsan: LS (MSC)'
_computing_structure_solution SAPI91
_diffrn_ambient_temperature 296.0
_diffrn_measurement_device 'Rigaku AFC5S'
_diffrn_measurement_method \q/2\q
_diffrn_orient_matrix_UB_11 -0.06215
_diffrn_orient_matrix_UB_12 0.00531
_diffrn_orient_matrix_UB_13 0.06505
_diffrn_orient_matrix_UB_21 -0.04671
_diffrn_orient_matrix_UB_22 0.00594
_diffrn_orient_matrix_UB_23 -0.08629
_diffrn_orient_matrix_UB_31 -0.00640
_diffrn_orient_matrix_UB_32 -0.09502
_diffrn_orient_matrix_UB_33 -0.00176
_diffrn_radiation_detector 'scintillation,NaI,Rigaku SC-30'
_diffrn_radiation_monochromator graphite
_diffrn_radiation_source 'X-ray tube'
_diffrn_radiation_type 'Mo K\a'
_diffrn_radiation_wavelength 0.71069
_diffrn_reflns_av_R_equivalents 0.0000
_diffrn_reflns_av_sigmaI/netI 0.0909
_diffrn_reflns_limit_h_max 18
_diffrn_reflns_limit_h_min 0
_diffrn_reflns_limit_k_max 14
_diffrn_reflns_limit_k_min 0
_diffrn_reflns_limit_l_max 0
_diffrn_reflns_limit_l_min -13
_diffrn_reflns_number 2089
_diffrn_reflns_theta_max 30.00
_diffrn_reflns_theta_min 1.59
_diffrn_standards_decay_% 0.07
_diffrn_standards_interval_count 150
_diffrn_standards_number 3
_exptl_absorpt_coefficient_mu 22.647
_exptl_absorpt_correction_T_max 1.0000
_exptl_absorpt_correction_T_min 0.2140
_exptl_absorpt_correction_type psi-scan
_exptl_absorpt_process_details 'psi-scans (North's method)'
_exptl_crystal_colour 'greenish-yellow plate'
_exptl_crystal_density_diffrn 3.6119
_exptl_crystal_description plate
_exptl_crystal_F_000 1216.00
_exptl_crystal_size_max 0.43
_exptl_crystal_size_mid 0.23
_exptl_crystal_size_min 0.13
_refine_diff_density_max 4.76
_refine_diff_density_min -6.88
_refine_ls_abs_structure_details
;
none
;
_refine_ls_extinction_coef 2.2(3)
_refine_ls_extinction_method Zachariasen_type_2_gaussian_isotropic
_refine_ls_goodness_of_fit_obs 2.850
_refine_ls_hydrogen_treatment noref
_refine_ls_matrix_type full
_refine_ls_number_constraints 0
_refine_ls_number_parameters 92
_refine_ls_number_reflns 1003
_refine_ls_number_restraints 0
_refine_ls_R_factor_all 0.1195
_refine_ls_R_factor_obs 0.0612
_refine_ls_shift/esd_max 0.0050
_refine_ls_structure_factor_coef F
_refine_ls_weighting_scheme sigma_w=1/\s^2^(F)+0.000169F^2^
_refine_ls_wR_factor_all 0.0585
_refine_ls_wR_factor_obs 0.0552
_reflns_number_observed 1003
_reflns_number_total 2089
_reflns_observed_criterion I_>_2.0_sigma(I)
_cod_data_source_file ja980055p_2.cif
_cod_data_source_block complex6
_cod_original_formula_sum 'C2 F6 H16 N4 O3 Pt2 Si1'
_cod_database_code 4116866

loop_
_symmetry_equiv_pos_as_xyz
'   +x,   +y,   +z'
1/2+x,1/2-y,1/2-z
'   -x,1/2+y,   -z'
'1/2-x,   -y,1/2+z'
'   -x,   -y,   -z'
1/2-x,1/2+y,1/2+z
'   +x,1/2-y,   +z'
'1/2+x,   +y,1/2-z'

loop_
_atom_site_aniso_label
_atom_site_aniso_U_11
_atom_site_aniso_U_22
_atom_site_aniso_U_33
_atom_site_aniso_U_12
_atom_site_aniso_U_13
_atom_site_aniso_U_23
Pt(1) 0.0194(3) 0.0149(3) 0.0096(3) -0.0008(8) 0.0011(9) -0.0003(4)
Si(1) 0.020(5) 0.018(5) 0.011(5) 0.0000 0.000(5) 0.0000
F(1) 0.025(10) 0.03(1) 0.01(1) 0.0000 0.006(10) 0.0000
F(2) 0.13(2) 0.16(3) 0.03(1) -0.13(2) 0.04(1) -0.03(2)
F(3) 0.03(1) 0.04(1) 0.00(1) 0.0000 0.01(1) 0.0000
F(4) 0.13(2) 0.14(2) 0.04(1) -0.11(2) 0.02(2) -0.03(2)
O(1) 0.03(1) 0.02(1) 0.01(1) 0.0000 -0.01(1) 0.0000
O(2) 0.020(7) 0.017(8) 0.015(9) -0.001(7) 0.011(8) 0.006(8)
N(1) 0.03(1) 0.04(1) 0.03(1) 0.01(1) 0.01(1) 0.02(1)
N(2) 0.02(1) 0.02(1) 0.03(1) 0.002(9) 0.01(1) 0.01(1)
C(1) 0.02(2) 0.02(2) 0.02(2) 0.0000 0.01(2) 0.0000
C(2) 0.05(3) 0.04(3) 0.02(3) 0.0000 0.03(2) 0.0000

loop_
_atom_site_label
_atom_site_fract_x
_atom_site_fract_y
_atom_site_fract_z
_atom_site_U_iso_or_equiv
_atom_site_thermal_displace_type
_atom_site_calc_flag
_atom_site_calc_attached_atom
_atom_site_occupancy
_atom_site_refinement_flags
Pt(1) 0.5014(1) -0.10125(7) 0.36762(8) 0.0146(2) Uani d . 1.0 .
Si(1) 0.6615(8) 0.2500 0.064(1) 0.016(2) Uani d . 0.5 S
F(1) 0.714(1) 0.2500 -0.099(2) 0.022(6) Uani d . 0.5 S
F(2) 0.583(2) 0.136(2) 0.019(2) 0.111(10) Uani d . 1.0 .
F(3) 0.612(2) 0.2500 0.231(2) 0.028(6) Uani d . 0.5 S
F(4) 0.745(2) 0.360(2) 0.113(2) 0.104(9) Uani d . 1.0 .
O(1) 0.548(2) -0.2500 0.492(3) 0.019(6) Uani d . 0.5 S
O(2) 0.348(1) -0.143(1) 0.419(2) 0.017(4) Uani d . 1.0 .
N(1) 0.444(2) 0.038(2) 0.239(3) 0.033(6) Uani d . 1.0 .
N(2) 0.649(2) -0.042(2) 0.330(3) 0.025(6) Uani d . 1.0 .
C(1) 0.306(3) -0.2500 0.434(4) 0.021(9) Uani d . 0.5 S
C(2) 0.195(3) -0.2500 0.480(5) 0.04(1) Uani d . 0.5 S
H(1) 0.3766 0.0359 0.2407 0.0261 Uiso calc N(1) 1.0 .
H(2) 0.4658 0.1118 0.2708 0.0314 Uiso calc N(1) 1.0 .
H(3) 0.4664 0.0267 0.1514 0.0314 Uiso calc N(1) 1.0 .
H(4) 0.6749 -0.0099 0.4094 0.0318 Uiso calc N(2) 1.0 .
H(5) 0.6486 0.0164 0.2632 0.0261 Uiso calc N(2) 1.0 .
H(6) 0.6868 -0.1060 0.3024 0.0447 Uiso calc N(2) 1.0 .
H(7) 0.1916 -0.2500 0.5823 0.0428 Uiso calc C(2) 0.5 .
H(8) 0.1618 -0.1753 0.4447 0.0429 Uiso calc C(2) 1.0 .

loop_
_atom_type_symbol
_atom_type_oxidation_number
_atom_type_number_in_cell
_atom_type_scat_dispersion_real
_atom_type_scat_dispersion_imag
_atom_type_scat_source
Pt 0 4 -1.703 8.390
;
'International Tables for X-ray Crystallography (1974, Vol. IV)'
;
Si 0 2 0.082 0.070
;
'International Tables for X-ray Crystallography (1974, Vol. IV)'
;
F 0 12 0.017 0.010
;
'International Tables for X-ray Crystallography (1974, Vol. IV)'
;
O 0 16 0.011 0.006
;
'International Tables for X-ray Crystallography (1974, Vol. IV)'
;
N 0 8 0.006 0.003
;
'International Tables for X-ray Crystallography (1974, Vol. IV)'
;
C 0 8 0.003 0.002
;
'International Tables for X-ray Crystallography (1974, Vol. IV)'
;
H 0 52 0.000 0.000
;
'International Tables for X-ray Crystallography (1974, Vol. IV)'
;

loop_
_geom_angle_atom_site_label_1
_geom_angle_atom_site_label_2
_geom_angle_atom_site_label_3
_geom_angle
_geom_angle_site_symmetry_1
_geom_angle_site_symmetry_2
_geom_angle_site_symmetry_3
_geom_angle_publ_flag
Pt(1) Pt(1) Pt(1) 130.92(3) 7_545 1_555 5_656 yes
Pt(1) Pt(1) O(1) 39.7(5) 7_545 1_555 1_555 yes
Pt(1) Pt(1) O(2) 77.7(4) 7_545 1_555 1_555 yes
Pt(1) Pt(1) N(1) 136.4(7) 7_545 1_555 1_555 yes
Pt(1) Pt(1) N(2) 108.0(6) 7_545 1_555 1_555 yes
O(1) Pt(1) O(2) 89.3(8) 1_555 1_555 1_555 yes
O(1) Pt(1) N(1) 175.3(8) 1_555 1_555 1_555 yes
O(1) Pt(1) N(2) 93.2(9) 1_555 1_555 1_555 yes
O(2) Pt(1) N(1) 86.9(8) 1_555 1_555 1_555 yes
O(2) Pt(1) N(2) 173.5(7) 1_555 1_555 1_555 yes
N(1) Pt(1) N(2) 90.8(9) 1_555 1_555 1_555 yes
F(1) Si(1) F(2) 91.2(10) 1_555 1_555 1_555 yes
F(1) Si(1) F(2) 91.3(10) 1_555 1_555 7_555 yes
F(1) Si(1) F(3) 177(1) 1_555 1_555 1_555 yes
F(1) Si(1) F(4) 89.1(9) 1_555 1_555 1_555 yes
F(1) Si(1) F(4) 89.1(9) 1_555 1_555 7_555 yes
F(2) Si(1) F(2) 95(2) 1_555 1_555 7_555 yes
F(2) Si(1) F(3) 90.2(9) 1_555 1_555 1_555 yes
F(2) Si(1) F(4) 177(1) 1_555 1_555 1_555 yes
F(2) Si(1) F(4) 87(1) 1_555 1_555 7_555 yes
F(2) Si(1) F(3) 90.2(9) 7_555 1_555 1_555 yes
F(2) Si(1) F(4) 87(1) 7_555 1_555 1_555 yes
F(2) Si(1) F(4) 177(1) 7_555 1_555 7_555 yes
F(3) Si(1) F(4) 89.4(10) 1_555 1_555 1_555 yes
F(3) Si(1) F(4) 89.4(10) 1_555 1_555 7_555 yes
F(4) Si(1) F(4) 89(1) 1_555 1_555 7_555 yes
Pt(1) O(1) Pt(1) 100(1) 1_555 1_555 7_545 yes
Pt(1) O(2) C(1) 128(1) 1_555 1_555 1_555 yes
O(2) C(1) O(2) 127(3) 1_555 1_555 7_545 yes
O(2) C(1) C(2) 116(1) 1_555 1_555 1_555 yes
O(2) C(1) C(2) 116(1) 7_545 1_555 1_555 yes

loop_
_geom_bond_atom_site_label_1
_geom_bond_atom_site_label_2
_geom_bond_distance
_geom_bond_site_symmetry_1
_geom_bond_site_symmetry_2
_geom_bond_publ_flag
Pt(1) Pt(1) 3.120(2) 1_555 7_545 yes
Pt(1) Pt(1) 3.242(2) 1_555 5_656 no
Pt(1) O(1) 2.03(2) 1_555 1_555 yes
Pt(1) O(2) 2.06(1) 1_555 1_555 yes
Pt(1) N(1) 2.02(2) 1_555 1_555 yes
Pt(1) N(2) 2.02(2) 1_555 1_555 yes
Si(1) F(1) 1.65(2) 1_555 1_555 yes
Si(1) F(2) 1.62(2) 1_555 1_555 yes
Si(1) F(2) 1.62(2) 1_555 7_555 yes
Si(1) F(3) 1.67(2) 1_555 1_555 yes
Si(1) F(4) 1.64(2) 1_555 1_555 yes
Si(1) F(4) 1.64(2) 1_555 7_555 yes
O(2) C(1) 1.25(2) 1_555 1_555 yes
C(1) C(2) 1.49(5) 1_555 1_555 yes

loop_
_geom_contact_atom_site_label_1
_geom_contact_atom_site_label_2
_geom_contact_distance
_geom_contact_site_symmetry_1
_geom_contact_site_symmetry_2
_geom_contact_publ_flag
F(1) N(2) 2.88(2) 1_555 4_654 no
F(1) N(2) 2.88(2) 1_555 6_654 no
F(2) N(1) 2.89(3) 1_555 1_555 no
F(2) N(1) 3.03(3) 1_555 5_655 no
F(3) N(1) 3.09(3) 1_555 1_555 no
F(3) N(1) 3.09(3) 1_555 7_555 no
F(3) N(2) 3.23(2) 1_555 1_555 no
F(3) N(2) 3.23(2) 1_555 7_555 no
F(4) N(2) 3.03(3) 1_555 7_555 no
F(4) N(1) 3.09(3) 1_555 2_555 no
F(4) N(2) 3.12(3) 1_555 6_654 no
O(1) N(1) 3.34(3) 1_555 5_656 no
O(2) N(2) 3.02(3) 1_555 5_656 no
